data_1513003
loop_
_publ_author_name
'Jency Thomas'
'Dinesh Kumar'
'Arunachalam Ramanan'

_publ_section_title
;
 Crystallization of phosphomolybdate clusters mediated by copper azole
 complexes: Influence of pH and temperature
;
_journal_name_full
;
Inorganica Chimica Acta
;
_journal_page_first 126
_journal_page_last 135
_journal_paper_doi 10.1016/j.ica.2012.10.034
_journal_volume 396
_journal_year 2013
_chemical_formula_moiety 'C24 H32 Cu2 Mo5 N16 O23 P2, C3 H5 N2, 3(O)'
_chemical_formula_sum 'C27 H37 Cu2 Mo5 N18 O26 P2'
_chemical_formula_weight 1698.49
_chemical_name_common 'copper imidazole based phoshomolybdate'
_space_group_IT_number 62
_symmetry_cell_setting orthorhombic
_symmetry_space_group_name_Hall '-P 2ac 2n'
_symmetry_space_group_name_H-M 'P n m a'
_atom_sites_solution_hydrogens geom
_atom_sites_solution_primary direct
_atom_sites_solution_secondary difmap
_cell_angle_alpha 90.00
_cell_angle_beta 90.00
_cell_angle_gamma 90.00
_cell_formula_units_Z 4
_cell_length_a 14.568(6)
_cell_length_b 21.181(8)
_cell_length_c 16.619(6)
_cell_measurement_reflns_used 3172
_cell_measurement_temperature 298(2)
_cell_measurement_theta_max 28.23
_cell_measurement_theta_min 2.31
_cell_volume 5128(3)
_computing_cell_refinement 'Bruker SMART'
_computing_data_collection 'Bruker SMART'
_computing_data_reduction 'Bruker SAINT'
_computing_molecular_graphics 'Bruker SHELXTL'
_computing_publication_material 'Bruker SHELXTL'
_computing_structure_refinement 'SHELXL-97 (Sheldrick, 1997)'
_computing_structure_solution 'SHELXS-97 (Sheldrick, 1990)'
_diffrn_ambient_temperature 298(2)
_diffrn_measured_fraction_theta_full 0.991
_diffrn_measured_fraction_theta_max 0.991
_diffrn_measurement_device_type 'CCD area detector'
_diffrn_measurement_method 'phi and omega scans'
_diffrn_radiation_monochromator graphite
_diffrn_radiation_source 'fine-focus sealed tube'
_diffrn_radiation_type MoK\a
_diffrn_radiation_wavelength 0.71073
_diffrn_reflns_av_R_equivalents 0.1133
_diffrn_reflns_av_sigmaI/netI 0.0547
_diffrn_reflns_limit_h_max 17
_diffrn_reflns_limit_h_min -17
_diffrn_reflns_limit_k_max 25
_diffrn_reflns_limit_k_min -25
_diffrn_reflns_limit_l_max 19
_diffrn_reflns_limit_l_min -19
_diffrn_reflns_number 39324
_diffrn_reflns_theta_full 25.00
_diffrn_reflns_theta_max 25.00
_diffrn_reflns_theta_min 2.80
_exptl_absorpt_coefficient_mu 2.162
_exptl_absorpt_correction_T_max 0.725
_exptl_absorpt_correction_T_min 0.480
_exptl_absorpt_correction_type multi-scan
_exptl_absorpt_process_details '(SADABS; Bruker, 2000)'
_exptl_crystal_colour Blue
_exptl_crystal_density_diffrn 2.200
_exptl_crystal_density_method 'not measured'
_exptl_crystal_description Needle
_exptl_crystal_F_000 3324
_exptl_crystal_size_max 0.39
_exptl_crystal_size_mid 0.28
_exptl_crystal_size_min 0.15
_refine_diff_density_max 0.773
_refine_diff_density_min -1.136
_refine_diff_density_rms 0.128
_refine_ls_extinction_method none
_refine_ls_goodness_of_fit_ref 1.342
_refine_ls_hydrogen_treatment constr
_refine_ls_matrix_type full
_refine_ls_number_parameters 403
_refine_ls_number_reflns 4325
_refine_ls_number_restraints 0
_refine_ls_restrained_S_all 1.342
_refine_ls_R_factor_all 0.0682
_refine_ls_R_factor_gt 0.0576
_refine_ls_shift/su_max 0.007
_refine_ls_shift/su_mean 0.002
_refine_ls_structure_factor_coef Fsqd
_refine_ls_weighting_details 'calc w=1/[\s^2^(Fo^2^)+(0.0420P)^2^+0.7053P] where P=(Fo^2^+2Fc^2^)/3'
_refine_ls_weighting_scheme calc
_refine_ls_wR_factor_gt 0.1080
_refine_ls_wR_factor_ref 0.1121
_reflns_number_gt 3899
_reflns_number_total 4644
_reflns_threshold_expression >2sigma(I)
_cod_data_source_file ICA-2013-396-126-135-2.cif
_cod_data_source_block jp15m
_cod_database_code 1513003

loop_
_symmetry_equiv_pos_as_xyz
'x, y, z'
'-x+1/2, -y, z+1/2'
'-x, y+1/2, -z'
'x+1/2, -y+1/2, -z+1/2'
'-x, -y, -z'
'x-1/2, y, -z-1/2'
'x, -y-1/2, z'
'-x-1/2, y-1/2, z-1/2'

loop_
_atom_site_label
_atom_site_type_symbol
_atom_site_fract_x
_atom_site_fract_y
_atom_site_fract_z
_atom_site_U_iso_or_equiv
_atom_site_adp_type
_atom_site_occupancy
_atom_site_symmetry_multiplicity
_atom_site_calc_flag
_atom_site_refinement_flags
P1 P 0.30836(14) 0.2500 0.87685(13) 0.0164(5) Uani 1 2 d S
P2 P 0.10874(13) 0.2500 1.02235(13) 0.0147(5) Uani 1 2 d S
Mo1 Mo 0.07100(5) 0.2500 0.82155(5) 0.0235(2) Uani 1 2 d S
Mo2 Mo 0.18351(4) 0.38223(3) 0.90581(3) 0.02033(17) Uani 1 1 d .
Mo3 Mo 0.30744(3) 0.33094(3) 1.06197(3) 0.01919(17) Uani 1 1 d .
Cu1 Cu 0.20560(5) 0.51755(4) 0.73589(5) 0.0279(2) Uani 1 1 d .
O1 O -0.0465(4) 0.2500 0.8083(4) 0.0374(18) Uani 1 2 d S
O2 O 0.1087(5) 0.2500 0.7237(4) 0.061(3) Uani 1 2 d S
O3 O 0.0916(5) 0.3347(3) 0.8494(3) 0.076(2) Uani 1 1 d .
O4 O 0.2164(3) 0.4309(3) 0.8296(3) 0.0380(13) Uani 1 1 d .
O5 O 0.0387(4) 0.2500 0.9544(4) 0.0213(14) Uani 1 2 d S
O6 O 0.1104(3) 0.4288(2) 0.9581(3) 0.0331(12) Uani 1 1 d .
O7 O 0.2918(3) 0.3851(2) 0.9714(3) 0.0317(12) Uani 1 1 d .
O8 O 0.1701(3) 0.3096(2) 1.0108(3) 0.0219(10) Uani 1 1 d .
O10 O 0.2675(3) 0.3783(2) 1.1374(3) 0.0390(13) Uani 1 1 d .
O11 O 0.4255(3) 0.3370(2) 1.0703(3) 0.0358(12) Uani 1 1 d .
O12 O 0.2893(4) 0.2500 1.1131(4) 0.0227(14) Uani 1 2 d S
O13 O 0.3369(4) 0.2500 0.9652(3) 0.0186(13) Uani 1 2 d S
O15 O 0.0641(4) 0.2500 1.1039(3) 0.0261(15) Uani 1 2 d S
O4D O 0.2196(5) 0.2863(4) 0.8619(5) 0.016(3) Uani 0.500(15) 1 d P
O9D O 0.2972(5) 0.3177(4) 0.8475(5) 0.025(3) Uani 0.500(17) 1 d P
O14D O 0.3893(6) 0.2828(4) 0.8289(5) 0.035(3) Uani 0.500(15) 1 d P
N1 N 0.1107(4) 0.4694(3) 0.6712(3) 0.0352(15) Uani 1 1 d .
N2 N -0.0099(6) 0.4425(7) 0.6009(7) 0.118(5) Uani 1 1 d .
H2 H -0.0577 0.4442 0.5706 0.142 Uiso 1 1 calc R
N3 N 0.1057(4) 0.5675(3) 0.7875(3) 0.0298(14) Uani 1 1 d .
N4 N 0.0231(4) 0.6432(3) 0.8408(3) 0.0317(14) Uani 1 1 d .
H4 H 0.0022 0.6805 0.8500 0.038 Uiso 1 1 calc R
N5 N 0.3028(4) 0.4730(3) 0.6737(3) 0.0299(14) Uani 1 1 d .
N6 N 0.4080(5) 0.4057(3) 0.6372(5) 0.056(2) Uani 1 1 d .
H6 H 0.4486 0.3762 0.6396 0.067 Uiso 1 1 calc R
N7 N 0.2944(4) 0.5607(3) 0.8111(4) 0.0354(15) Uani 1 1 d .
N8 N 0.4026(6) 0.6159(5) 0.8625(8) 0.104(4) Uani 1 1 d .
H8 H 0.4517 0.6384 0.8646 0.125 Uiso 1 1 calc R
N9 N 0.7118(7) 0.2500 0.9718(13) 0.095(6) Uani 1 2 d S
H9 H 0.6558 0.2500 0.9553 0.114 Uiso 1 2 calc SR
N10 N 0.8569(7) 0.2500 0.9746(11) 0.079(4) Uani 1 2 d S
H10 H 0.9132 0.2500 0.9590 0.095 Uiso 1 2 calc SR
C1 C 0.0463(7) 0.4934(5) 0.6232(7) 0.076(3) Uani 1 1 d .
H1 H 0.0398 0.5354 0.6076 0.091 Uiso 1 1 calc R
C2 C 0.0239(8) 0.3929(5) 0.6345(6) 0.065(3) Uani 1 1 d .
H2A H 0.0021 0.3519 0.6285 0.078 Uiso 1 1 calc R
C3 C 0.0913(8) 0.4093(5) 0.6766(6) 0.074(3) Uani 1 1 d .
H3 H 0.1242 0.3814 0.7087 0.088 Uiso 1 1 calc R
C4 C 0.0892(5) 0.6280(4) 0.7879(5) 0.0369(18) Uani 1 1 d .
H4A H 0.1196 0.6570 0.7555 0.044 Uiso 1 1 calc R
C5 C -0.0039(5) 0.5903(4) 0.8762(5) 0.0397(19) Uani 1 1 d .
H5 H -0.0483 0.5865 0.9161 0.048 Uiso 1 1 calc R
C6 C 0.0455(5) 0.5429(4) 0.8433(5) 0.0368(18) Uani 1 1 d .
H6A H 0.0397 0.5003 0.8562 0.044 Uiso 1 1 calc R
C7 C 0.3571(5) 0.4274(4) 0.6985(5) 0.049(2) Uani 1 1 d .
H7 H 0.3599 0.4124 0.7511 0.059 Uiso 1 1 calc R
C8 C 0.3835(6) 0.4390(4) 0.5705(5) 0.049(2) Uani 1 1 d .
H8A H 0.4066 0.4344 0.5187 0.059 Uiso 1 1 calc R
C9 C 0.3187(5) 0.4799(4) 0.5952(4) 0.039(2) Uani 1 1 d .
H9A H 0.2892 0.5089 0.5622 0.046 Uiso 1 1 calc R
C10 C 0.3632(7) 0.5948(6) 0.7976(7) 0.083(4) Uani 1 1 d .
H10A H 0.3840 0.6040 0.7460 0.099 Uiso 1 1 calc R
C11 C 0.3538(9) 0.5969(5) 0.9236(7) 0.080(4) Uani 1 1 d .
H11 H 0.3633 0.6064 0.9776 0.096 Uiso 1 1 calc R
C12 C 0.2858(7) 0.5599(5) 0.8919(5) 0.057(3) Uani 1 1 d .
H12 H 0.2415 0.5380 0.9210 0.069 Uiso 1 1 calc R
C13 C 0.7834(12) 0.2500 0.9271(10) 0.074(4) Uani 1 2 d S
H13 H 0.7839 0.2500 0.8711 0.089 Uiso 1 2 calc SR
C14 C 0.8275(12) 0.2500 1.0511(13) 0.093(6) Uani 1 2 d S
H14 H 0.8646 0.2500 1.0967 0.111 Uiso 1 2 calc SR
C15 C 0.7401(12) 0.2500 1.0507(14) 0.094(6) Uani 1 2 d S
H15 H 0.7022 0.2500 1.0957 0.113 Uiso 1 2 calc SR
O1W O 0.5328(6) 0.2500 0.9480(9) 0.136(6) Uani 1 2 d S
O2W O 0.5064(7) 0.2500 0.1972(7) 0.078(3) Uani 1 2 d S
O3W O 0.6853(6) 0.2500 0.2427(7) 0.136(4) Uani 1 2 d S

loop_
_atom_site_aniso_label
_atom_site_aniso_U_11
_atom_site_aniso_U_22
_atom_site_aniso_U_33
_atom_site_aniso_U_23
_atom_site_aniso_U_13
_atom_site_aniso_U_12
P1 0.0138(11) 0.0217(13) 0.0137(11) 0.000 0.0044(8) 0.000
P2 0.0086(10) 0.0207(13) 0.0147(11) 0.000 0.0000(8) 0.000
Mo1 0.0216(4) 0.0312(5) 0.0177(4) 0.000 -0.0102(3) 0.000
Mo2 0.0293(3) 0.0167(3) 0.0150(3) 0.0010(2) -0.0021(2) 0.0026(2)
Mo3 0.0166(3) 0.0206(3) 0.0203(3) -0.0030(2) -0.0065(2) -0.0018(2)
Cu1 0.0215(4) 0.0357(5) 0.0265(5) -0.0065(4) 0.0012(3) 0.0041(4)
O1 0.029(4) 0.053(5) 0.030(4) 0.000 -0.018(3) 0.000
O2 0.048(5) 0.113(8) 0.022(4) 0.000 -0.009(3) 0.000
O3 0.149(6) 0.051(4) 0.028(3) 0.019(3) -0.041(4) -0.067(4)
O4 0.042(3) 0.046(3) 0.026(3) 0.019(2) 0.003(2) 0.009(3)
O5 0.017(3) 0.024(4) 0.023(3) 0.000 -0.005(2) 0.000
O6 0.035(3) 0.041(3) 0.024(2) 0.002(2) -0.002(2) 0.010(2)
O7 0.020(2) 0.029(3) 0.046(3) 0.018(2) -0.003(2) -0.004(2)
O8 0.020(2) 0.024(3) 0.021(2) 0.005(2) -0.0098(18) -0.0105(18)
O10 0.037(3) 0.046(3) 0.034(3) -0.017(3) -0.004(2) 0.004(2)
O11 0.026(3) 0.038(3) 0.044(3) -0.001(2) -0.008(2) -0.002(2)
O12 0.015(3) 0.029(4) 0.024(3) 0.000 -0.003(2) 0.000
O13 0.009(3) 0.027(4) 0.020(3) 0.000 -0.005(2) 0.000
O15 0.026(3) 0.037(4) 0.016(3) 0.000 0.005(3) 0.000
O4D 0.016(5) 0.019(5) 0.014(5) -0.003(4) 0.004(3) 0.000(3)
O9D 0.027(5) 0.027(6) 0.021(5) 0.004(4) 0.005(4) -0.003(4)
O14D 0.042(6) 0.032(6) 0.031(6) -0.008(4) 0.020(4) -0.007(4)
N1 0.038(3) 0.036(4) 0.032(3) -0.006(3) -0.002(3) 0.002(3)
N2 0.053(6) 0.209(15) 0.093(8) -0.077(9) -0.022(5) -0.017(8)
N3 0.029(3) 0.029(4) 0.031(3) -0.004(3) 0.003(3) 0.002(3)
N4 0.028(3) 0.032(4) 0.035(4) -0.008(3) 0.007(3) 0.008(3)
N5 0.025(3) 0.040(4) 0.025(3) 0.000(3) 0.005(2) 0.002(3)
N6 0.050(4) 0.047(5) 0.069(5) -0.005(4) 0.018(4) 0.017(3)
N7 0.031(3) 0.038(4) 0.037(4) -0.008(3) -0.005(3) -0.001(3)
N8 0.044(5) 0.136(10) 0.133(10) -0.080(8) 0.004(6) -0.037(5)
N9 0.016(6) 0.065(9) 0.204(19) 0.000 -0.006(9) 0.000
N10 0.020(6) 0.071(9) 0.146(14) 0.000 0.019(7) 0.000
C1 0.070(7) 0.054(7) 0.103(9) 0.000(6) -0.052(6) 0.007(5)
C2 0.096(8) 0.048(6) 0.050(6) 0.004(5) -0.019(6) -0.039(6)
C3 0.121(9) 0.049(7) 0.050(6) 0.007(5) -0.032(6) -0.032(6)
C4 0.039(4) 0.031(5) 0.041(4) -0.005(4) 0.009(3) 0.001(3)
C5 0.031(4) 0.053(6) 0.035(4) 0.011(4) 0.008(3) 0.002(4)
C6 0.041(4) 0.027(4) 0.043(5) 0.004(4) 0.007(4) 0.012(3)
C7 0.045(5) 0.059(6) 0.043(5) 0.025(5) 0.015(4) 0.022(4)
C8 0.054(5) 0.072(7) 0.021(4) -0.007(4) 0.012(4) 0.007(5)
C9 0.032(4) 0.061(6) 0.023(4) 0.003(4) 0.007(3) 0.018(4)
C10 0.052(6) 0.125(10) 0.071(7) -0.034(7) 0.030(5) -0.051(6)
C11 0.102(9) 0.070(8) 0.069(7) -0.041(6) -0.053(7) 0.027(7)
C12 0.082(6) 0.059(6) 0.032(5) -0.002(4) -0.020(4) -0.019(5)
C13 0.085(12) 0.060(11) 0.077(11) 0.000 0.015(9) 0.000
C14 0.066(12) 0.106(16) 0.106(15) 0.000 -0.007(10) 0.000
C15 0.049(10) 0.096(15) 0.137(18) 0.000 0.030(11) 0.000
O1W 0.020(5) 0.212(17) 0.175(14) 0.000 -0.007(6) 0.000
O2W 0.090(7) 0.050(6) 0.094(8) 0.000 -0.035(6) 0.000
O3W 0.085(6) 0.213(9) 0.108(9) 0.000 -0.047(5) 0.000

loop_
_atom_type_symbol
_atom_type_description
_atom_type_scat_dispersion_real
_atom_type_scat_dispersion_imag
_atom_type_scat_source
C C 0.0033 0.0016 'International Tables Vol C Tables 4.2.6.8 and 6.1.1.4'
H H 0.0000 0.0000 'International Tables Vol C Tables 4.2.6.8 and 6.1.1.4'
N N 0.0061 0.0033 'International Tables Vol C Tables 4.2.6.8 and 6.1.1.4'
O O 0.0106 0.0060 'International Tables Vol C Tables 4.2.6.8 and 6.1.1.4'
P P 0.1023 0.0942 'International Tables Vol C Tables 4.2.6.8 and 6.1.1.4'
Cu Cu 0.3201 1.2651 'International Tables Vol C Tables 4.2.6.8 and 6.1.1.4'
Mo Mo -1.6832 0.6857 'International Tables Vol C Tables 4.2.6.8 and 6.1.1.4'

loop_
_geom_angle_atom_site_label_1
_geom_angle_atom_site_label_2
_geom_angle_atom_site_label_3
_geom_angle
_geom_angle_site_symmetry_1
_geom_angle_site_symmetry_3
O4D P1 O4D 60.5(6) 7_565 .
O4D P1 O9D 51.9(4) 7_565 7_565
O4D P1 O9D 109.4(4) . 7_565
O4D P1 O9D 109.4(4) 7_565 .
O4D P1 O9D 51.9(4) . .
O9D P1 O9D 140.6(7) 7_565 .
O4D P1 O13 112.8(3) 7_565 .
O4D P1 O13 112.8(3) . .
O9D P1 O13 109.7(3) 7_565 .
O9D P1 O13 109.7(3) . .
O4D P1 O14D 140.4(5) 7_565 .
O4D P1 O14D 109.2(5) . .
O9D P1 O14D 109.4(4) 7_565 .
O9D P1 O14D 60.4(4) . .
O13 P1 O14D 106.3(4) . .
O4D P1 O14D 109.2(5) 7_565 7_565
O4D P1 O14D 140.4(5) . 7_565
O9D P1 O14D 60.4(4) 7_565 7_565
O9D P1 O14D 109.4(4) . 7_565
O13 P1 O14D 106.3(4) . 7_565
O14D P1 O14D 52.0(6) . 7_565
O15 P2 O5 112.3(3) . .
O15 P2 O8 111.1(2) . .
O5 P2 O8 107.0(2) . .
O15 P2 O8 111.1(2) . 7_565
O5 P2 O8 107.0(2) . 7_565
O8 P2 O8 108.2(3) . 7_565
O2 Mo1 O1 101.3(3) . .
O2 Mo1 O3 100.49(19) . .
O1 Mo1 O3 101.0(2) . .
O2 Mo1 O3 100.49(19) . 7_565
O1 Mo1 O3 101.0(2) . 7_565
O3 Mo1 O3 145.9(3) . 7_565
O2 Mo1 O5 173.3(3) . .
O1 Mo1 O5 85.3(3) . .
O3 Mo1 O5 78.03(18) . .
O3 Mo1 O5 78.03(18) 7_565 .
O2 Mo1 O4D 88.6(3) . .
O1 Mo1 O4D 158.9(2) . .
O3 Mo1 O4D 58.6(3) . .
O3 Mo1 O4D 95.3(3) 7_565 .
O5 Mo1 O4D 85.1(2) . .
O2 Mo1 O4D 88.6(3) . 7_565
O1 Mo1 O4D 158.9(2) . 7_565
O3 Mo1 O4D 95.3(3) . 7_565
O3 Mo1 O4D 58.6(3) 7_565 7_565
O5 Mo1 O4D 85.1(2) . 7_565
O4D Mo1 O4D 37.4(4) . 7_565
O6 Mo2 O4 101.9(2) . .
O6 Mo2 O3 96.7(3) . .
O4 Mo2 O3 98.6(2) . .
O6 Mo2 O7 102.0(2) . .
O4 Mo2 O7 99.9(2) . .
O3 Mo2 O7 150.2(2) . .
O6 Mo2 O4D 148.3(3) . .
O4 Mo2 O4D 104.1(3) . .
O3 Mo2 O4D 61.7(3) . .
O7 Mo2 O4D 91.2(2) . .
O6 Mo2 O8 87.0(2) . .
O4 Mo2 O8 168.27(18) . .
O3 Mo2 O8 87.79(18) . .
O7 Mo2 O8 70.46(16) . .
O4D Mo2 O8 70.3(2) . .
O6 Mo2 O9D 172.8(3) . .
O4 Mo2 O9D 81.2(3) . .
O3 Mo2 O9D 89.2(3) . .
O7 Mo2 O9D 71.0(3) . .
O4D Mo2 O9D 33.7(3) . .
O8 Mo2 O9D 89.1(2) . .
O10 Mo3 O11 103.6(2) . .
O10 Mo3 O7 100.7(2) . .
O11 Mo3 O7 97.9(2) . .
O10 Mo3 O12 98.7(2) . .
O11 Mo3 O12 99.6(2) . .
O7 Mo3 O12 149.9(2) . .
O10 Mo3 O8 95.4(2) . .
O11 Mo3 O8 160.3(2) . .
O7 Mo3 O8 73.29(17) . .
O12 Mo3 O8 82.2(2) . .
O10 Mo3 O13 167.6(2) . .
O11 Mo3 O13 85.9(2) . .
O7 Mo3 O13 85.52(19) . .
O12 Mo3 O13 71.56(18) . .
O8 Mo3 O13 76.01(17) . .
N5 Cu1 N3 173.8(2) . .
N5 Cu1 N7 94.6(2) . .
N3 Cu1 N7 87.8(2) . .
N5 Cu1 N1 88.4(2) . .
N3 Cu1 N1 89.8(2) . .
N7 Cu1 N1 173.7(3) . .
N5 Cu1 O4 85.9(2) . .
N3 Cu1 O4 100.0(2) . .
N7 Cu1 O4 84.4(2) . .
N1 Cu1 O4 90.3(2) . .
Mo1 O3 Mo2 137.1(4) . .
Mo2 O4 Cu1 157.4(3) . .
P2 O5 Mo1 125.9(3) . .
Mo3 O7 Mo2 121.8(2) . .
P2 O8 Mo3 129.3(2) . .
P2 O8 Mo2 132.4(2) . .
Mo3 O8 Mo2 94.40(15) . .
Mo3 O12 Mo3 125.2(3) . 7_565
P1 O13 Mo3 126.77(16) . .
P1 O13 Mo3 126.77(16) . 7_565
Mo3 O13 Mo3 91.7(2) . 7_565
O9D O4D P1 64.0(5) . .
O9D O4D O4D 120.0(5) . 7_565
P1 O4D O4D 59.7(3) . 7_565
O9D O4D Mo2 78.6(5) . .
P1 O4D Mo2 127.4(4) . .
O4D O4D Mo2 156.13(19) 7_565 .
O9D O4D Mo1 151.3(6) . .
P1 O4D Mo1 130.6(4) . .
O4D O4D Mo1 71.28(18) 7_565 .
Mo2 O4D Mo1 99.9(3) . .
O4D O9D P1 64.1(5) . .
O4D O9D O14D 121.8(7) . .
P1 O9D O14D 61.7(4) . .
O4D O9D Mo2 67.7(5) . .
P1 O9D Mo2 119.3(4) . .
O14D O9D Mo2 163.6(6) . .
O14D O14D O9D 118.2(4) 7_565 .
O14D O14D P1 64.0(3) 7_565 .
O9D O14D P1 57.9(4) . .
C3 N1 C1 105.1(8) . .
C3 N1 Cu1 126.9(6) . .
C1 N1 Cu1 127.3(6) . .
C2 N2 C1 106.8(9) . .
C2 N2 H2 126.7 . .
C1 N2 H2 126.5 . .
C4 N3 C6 104.5(6) . .
C4 N3 Cu1 131.2(5) . .
C6 N3 Cu1 123.6(5) . .
C5 N4 C4 107.4(6) . .
C5 N4 H4 126.3 . .
C4 N4 H4 126.3 . .
C7 N5 C9 106.4(6) . .
C7 N5 Cu1 127.8(5) . .
C9 N5 Cu1 125.5(5) . .
C7 N6 C8 107.2(7) . .
C7 N6 H6 126.4 . .
C8 N6 H6 126.5 . .
C10 N7 C12 105.1(8) . .
C10 N7 Cu1 131.4(7) . .
C12 N7 Cu1 123.5(6) . .
C11 N8 C10 107.4(9) . .
C11 N8 H8 126.3 . .
C10 N8 H8 126.3 . .
C13 N9 C15 108.0(14) . .
C13 N9 H9 126.0 . .
C15 N9 H9 126.0 . .
C14 N10 C13 107.8(13) . .
C14 N10 H10 126.2 . .
C13 N10 H10 126.1 . .
N1 C1 N2 106.0(10) . .
N1 C1 H1 127.0 . .
N2 C1 H1 127.0 . .
C3 C2 N2 108.4(10) . .
C3 C2 H2A 125.8 . .
N2 C2 H2A 125.7 . .
C2 C3 N1 113.6(10) . .
C2 C3 H3 123.2 . .
N1 C3 H3 123.2 . .
N3 C4 N4 111.9(7) . .
N3 C4 H4A 124.0 . .
N4 C4 H4A 124.1 . .
N4 C5 C6 106.9(7) . .
N4 C5 H5 126.5 . .
C6 C5 H5 126.6 . .
C5 C6 N3 109.3(7) . .
C5 C6 H6A 125.4 . .
N3 C6 H6A 125.4 . .
N5 C7 N6 110.3(7) . .
N5 C7 H7 124.8 . .
N6 C7 H7 124.9 . .
C9 C8 N6 105.6(7) . .
C9 C8 H8A 127.2 . .
N6 C8 H8A 127.2 . .
N5 C9 C8 110.6(7) . .
N5 C9 H9A 124.7 . .
C8 C9 H9A 124.7 . .
N7 C10 N8 113.7(10) . .
N7 C10 H10A 123.2 . .
N8 C10 H10A 123.2 . .
N8 C11 C12 105.7(9) . .
N8 C11 H11 127.1 . .
C12 C11 H11 127.2 . .
N7 C12 C11 108.0(9) . .
N7 C12 H12 126.0 . .
C11 C12 H12 126.0 . .
N9 C13 N10 108.2(16) . .
N9 C13 H13 125.9 . .
N10 C13 H13 125.9 . .
C15 C14 N10 108.3(18) . .
C15 C14 H14 125.8 . .
N10 C14 H14 125.9 . .
C14 C15 N9 107.8(17) . .
C14 C15 H15 126.1 . .
N9 C15 H15 126.1 . .

loop_
_geom_bond_atom_site_label_1
_geom_bond_atom_site_label_2
_geom_bond_distance
_geom_bond_site_symmetry_2
P1 O4D 1.524(8) 7_565
P1 O4D 1.524(8) .
P1 O9D 1.524(9) 7_565
P1 O9D 1.524(9) .
P1 O13 1.525(6) .
P1 O14D 1.584(8) .
P1 O14D 1.584(8) 7_565
P2 O15 1.504(6) .
P2 O5 1.522(6) .
P2 O8 1.559(4) .
P2 O8 1.559(4) 7_565
Mo1 O2 1.716(7) .
Mo1 O1 1.726(6) .
Mo1 O3 1.878(6) .
Mo1 O3 1.878(6) 7_565
Mo1 O5 2.257(6) .
Mo1 O4D 2.393(7) .
Mo1 O4D 2.393(7) 7_565
Mo2 O6 1.691(5) .
Mo2 O4 1.702(5) .
Mo2 O3 1.919(5) .
Mo2 O7 1.919(4) .
Mo2 O4D 2.223(8) .
Mo2 O8 2.334(4) .
Mo2 O9D 2.356(8) .
Mo3 O10 1.707(5) .
Mo3 O11 1.731(5) .
Mo3 O7 1.907(5) .
Mo3 O12 1.931(3) .
Mo3 O8 2.221(4) .
Mo3 O13 2.390(4) .
Cu1 N5 1.991(5) .
Cu1 N3 1.993(6) .
Cu1 N7 2.018(6) .
Cu1 N1 2.026(6) .
Cu1 O4 2.412(5) .
O12 Mo3 1.931(3) 7_565
O13 Mo3 2.390(4) 7_565
O4D O9D 1.334(10) .
O4D O4D 1.536(15) 7_565
O9D O14D 1.563(11) .
O14D O14D 1.390(17) 7_565
N1 C3 1.308(11) .
N1 C1 1.333(10) .
N2 C2 1.288(15) .
N2 C1 1.403(14) .
N2 H2 0.8600 .
N3 C4 1.303(9) .
N3 C6 1.380(9) .
N4 C5 1.327(9) .
N4 C4 1.343(9) .
N4 H4 0.8600 .
N5 C7 1.316(9) .
N5 C9 1.333(9) .
N6 C7 1.342(10) .
N6 C8 1.362(11) .
N6 H6 0.8600 .
N7 C10 1.256(10) .
N7 C12 1.349(10) .
N8 C11 1.304(15) .
N8 C10 1.301(13) .
N8 H8 0.8600 .
N9 C13 1.280(19) .
N9 C15 1.37(2) .
N9 H9 0.8600 .
N10 C14 1.34(2) .
N10 C13 1.33(2) .
N10 H10 0.8600 .
C1 H1 0.9300 .
C2 C3 1.254(13) .
C2 H2A 0.9300 .
C3 H3 0.9300 .
C4 H4A 0.9300 .
C5 C6 1.351(10) .
C5 H5 0.9300 .
C6 H6A 0.9300 .
C7 H7 0.9300 .
C8 C9 1.345(11) .
C8 H8A 0.9300 .
C9 H9A 0.9300 .
C10 H10A 0.9300 .
C11 C12 1.368(14) .
C11 H11 0.9300 .
C12 H12 0.9300 .
C13 H13 0.9300 .
C14 C15 1.27(2) .
C14 H14 0.9300 .
C15 H15 0.9300 .

loop_
_geom_torsion_atom_site_label_1
_geom_torsion_atom_site_label_2
_geom_torsion_atom_site_label_3
_geom_torsion_atom_site_label_4
_geom_torsion
_geom_torsion_site_symmetry_1
_geom_torsion_site_symmetry_4
O2 Mo1 O3 Mo2 -99.1(5) . .
O1 Mo1 O3 Mo2 157.0(5) . .
O3 Mo1 O3 Mo2 27.9(12) 7_565 .
O5 Mo1 O3 Mo2 74.3(5) . .
O4D Mo1 O3 Mo2 -17.3(5) . .
O4D Mo1 O3 Mo2 -9.6(5) 7_565 .
O6 Mo2 O3 Mo1 -137.3(5) . .
O4 Mo2 O3 Mo1 119.5(5) . .
O7 Mo2 O3 Mo1 -8.5(9) . .
O4D Mo2 O3 Mo1 18.1(5) . .
O8 Mo2 O3 Mo1 -50.7(5) . .
O9D Mo2 O3 Mo1 38.5(5) . .
O6 Mo2 O4 Cu1 -24.2(8) . .
O3 Mo2 O4 Cu1 74.6(8) . .
O7 Mo2 O4 Cu1 -128.8(8) . .
O4D Mo2 O4 Cu1 137.4(8) . .
O8 Mo2 O4 Cu1 -162.7(6) . .
O9D Mo2 O4 Cu1 162.4(8) . .
N5 Cu1 O4 Mo2 -162.3(8) . .
N3 Cu1 O4 Mo2 15.9(8) . .
N7 Cu1 O4 Mo2 102.7(8) . .
N1 Cu1 O4 Mo2 -74.0(8) . .
O15 P2 O5 Mo1 180.0 . .
O8 P2 O5 Mo1 57.9(2) . .
O8 P2 O5 Mo1 -57.9(2) 7_565 .
O1 Mo1 O5 P2 180.0 . .
O3 Mo1 O5 P2 -77.7(2) . .
O3 Mo1 O5 P2 77.7(2) 7_565 .
O4D Mo1 O5 P2 -18.79(18) . .
O4D Mo1 O5 P2 18.79(18) 7_565 .
O10 Mo3 O7 Mo2 -94.0(3) . .
O11 Mo3 O7 Mo2 160.4(3) . .
O12 Mo3 O7 Mo2 35.4(6) . .
O8 Mo3 O7 Mo2 -1.5(3) . .
O13 Mo3 O7 Mo2 75.2(3) . .
O6 Mo2 O7 Mo3 83.9(3) . .
O4 Mo2 O7 Mo3 -171.6(3) . .
O3 Mo2 O7 Mo3 -43.9(6) . .
O4D Mo2 O7 Mo3 -67.1(3) . .
O8 Mo2 O7 Mo3 1.5(3) . .
O9D Mo2 O7 Mo3 -94.5(4) . .
O15 P2 O8 Mo3 75.3(4) . .
O5 P2 O8 Mo3 -161.8(3) . .
O8 P2 O8 Mo3 -46.8(5) 7_565 .
O15 P2 O8 Mo2 -132.8(3) . .
O5 P2 O8 Mo2 -9.9(4) . .
O8 P2 O8 Mo2 105.1(3) 7_565 .
O10 Mo3 O8 P2 -99.8(4) . .
O11 Mo3 O8 P2 95.0(6) . .
O7 Mo3 O8 P2 160.7(4) . .
O12 Mo3 O8 P2 -1.6(3) . .
O13 Mo3 O8 P2 71.2(3) . .
O10 Mo3 O8 Mo2 100.6(2) . .
O11 Mo3 O8 Mo2 -64.5(6) . .
O7 Mo3 O8 Mo2 1.07(18) . .
O12 Mo3 O8 Mo2 -161.2(2) . .
O13 Mo3 O8 Mo2 -88.40(16) . .
O6 Mo2 O8 P2 96.5(4) . .
O4 Mo2 O8 P2 -124.0(10) . .
O3 Mo2 O8 P2 -0.4(4) . .
O7 Mo2 O8 P2 -159.7(4) . .
O4D Mo2 O8 P2 -61.0(4) . .
O9D Mo2 O8 P2 -89.6(4) . .
O6 Mo2 O8 Mo3 -104.9(2) . .
O4 Mo2 O8 Mo3 34.6(11) . .
O3 Mo2 O8 Mo3 158.2(3) . .
O7 Mo2 O8 Mo3 -1.08(18) . .
O4D Mo2 O8 Mo3 97.6(2) . .
O9D Mo2 O8 Mo3 69.0(2) . .
O10 Mo3 O12 Mo3 173.8(3) . 7_565
O11 Mo3 O12 Mo3 -80.7(4) . 7_565
O7 Mo3 O12 Mo3 44.0(6) . 7_565
O8 Mo3 O12 Mo3 79.5(3) . 7_565
O13 Mo3 O12 Mo3 1.7(3) . 7_565
O4D P1 O13 Mo3 -96.7(4) 7_565 .
O4D P1 O13 Mo3 -30.4(5) . .
O9D P1 O13 Mo3 -152.7(4) 7_565 .
O9D P1 O13 Mo3 25.5(5) . .
O14D P1 O13 Mo3 89.2(5) . .
O14D P1 O13 Mo3 143.6(4) 7_565 .
O4D P1 O13 Mo3 30.4(5) 7_565 7_565
O4D P1 O13 Mo3 96.7(4) . 7_565
O9D P1 O13 Mo3 -25.5(5) 7_565 7_565
O9D P1 O13 Mo3 152.7(4) . 7_565
O14D P1 O13 Mo3 -143.6(4) . 7_565
O14D P1 O13 Mo3 -89.2(5) 7_565 7_565
O10 Mo3 O13 P1 99.7(9) . .
O11 Mo3 O13 P1 -119.3(4) . .
O7 Mo3 O13 P1 -21.0(3) . .
O12 Mo3 O13 P1 139.2(4) . .
O8 Mo3 O13 P1 52.8(3) . .
O10 Mo3 O13 Mo3 -40.6(10) . 7_565
O11 Mo3 O13 Mo3 100.4(2) . 7_565
O7 Mo3 O13 Mo3 -161.35(18) . 7_565
O12 Mo3 O13 Mo3 -1.13(19) . 7_565
O8 Mo3 O13 Mo3 -87.47(17) . 7_565
O4D P1 O4D O9D -158.1(4) 7_565 .
O9D P1 O4D O9D -139.9(8) 7_565 .
O13 P1 O4D O9D 97.7(5) . .
O14D P1 O4D O9D -20.3(6) . .
O14D P1 O4D O9D -73.3(8) 7_565 .
O9D P1 O4D O4D 18.2(3) 7_565 7_565
O9D P1 O4D O4D 158.1(4) . 7_565
O13 P1 O4D O4D -104.2(3) . 7_565
O14D P1 O4D O4D 137.8(4) . 7_565
O14D P1 O4D O4D 84.8(6) 7_565 7_565
O4D P1 O4D Mo2 152.5(3) 7_565 .
O9D P1 O4D Mo2 170.6(5) 7_565 .
O9D P1 O4D Mo2 -49.5(5) . .
O13 P1 O4D Mo2 48.2(6) . .
O14D P1 O4D Mo2 -69.7(6) . .
O14D P1 O4D Mo2 -122.8(6) 7_565 .
O4D P1 O4D Mo1 -7.9(7) 7_565 .
O9D P1 O4D Mo1 10.3(7) 7_565 .
O9D P1 O4D Mo1 150.2(8) . .
O13 P1 O4D Mo1 -112.1(5) . .
O14D P1 O4D Mo1 129.9(5) . .
O14D P1 O4D Mo1 76.9(8) 7_565 .
O6 Mo2 O4D O9D -167.1(5) . .
O4 Mo2 O4D O9D 48.8(5) . .
O3 Mo2 O4D O9D 141.1(6) . .
O7 Mo2 O4D O9D -51.7(5) . .
O8 Mo2 O4D O9D -120.4(5) . .
O6 Mo2 O4D P1 -122.9(5) . .
O4 Mo2 O4D P1 93.0(5) . .
O3 Mo2 O4D P1 -174.7(6) . .
O7 Mo2 O4D P1 -7.5(5) . .
O8 Mo2 O4D P1 -76.2(5) . .
O9D Mo2 O4D P1 44.2(5) . .
O6 Mo2 O4D O4D -23.6(8) . 7_565
O4 Mo2 O4D O4D -167.7(4) . 7_565
O3 Mo2 O4D O4D -75.4(5) . 7_565
O7 Mo2 O4D O4D 91.8(5) . 7_565
O8 Mo2 O4D O4D 23.1(4) . 7_565
O9D Mo2 O4D O4D 143.5(8) . 7_565
O6 Mo2 O4D Mo1 42.1(6) . .
O4 Mo2 O4D Mo1 -102.0(3) . .
O3 Mo2 O4D Mo1 -9.7(2) . .
O7 Mo2 O4D Mo1 157.5(3) . .
O8 Mo2 O4D Mo1 88.8(2) . .
O9D Mo2 O4D Mo1 -150.8(6) . .
O2 Mo1 O4D O9D 29.1(12) . .
O1 Mo1 O4D O9D -89.8(14) . .
O3 Mo1 O4D O9D -74.1(12) . .
O3 Mo1 O4D O9D 129.5(12) 7_565 .
O5 Mo1 O4D O9D -153.0(13) . .
O4D Mo1 O4D O9D 118.7(12) 7_565 .
O2 Mo1 O4D P1 -82.3(5) . .
O1 Mo1 O4D P1 158.7(6) . .
O3 Mo1 O4D P1 174.5(7) . .
O3 Mo1 O4D P1 18.1(6) 7_565 .
O5 Mo1 O4D P1 95.5(5) . .
O4D Mo1 O4D P1 7.2(6) 7_565 .
O2 Mo1 O4D O4D -89.52(10) . 7_565
O1 Mo1 O4D O4D 151.5(8) . 7_565
O3 Mo1 O4D O4D 167.3(2) . 7_565
O3 Mo1 O4D O4D 10.88(19) 7_565 7_565
O5 Mo1 O4D O4D 88.34(8) . 7_565
O2 Mo1 O4D Mo2 113.4(2) . .
O1 Mo1 O4D Mo2 -5.5(9) . .
O3 Mo1 O4D Mo2 10.2(2) . .
O3 Mo1 O4D Mo2 -146.2(3) 7_565 .
O5 Mo1 O4D Mo2 -68.7(2) . .
O4D Mo1 O4D Mo2 -157.08(18) 7_565 .
O4D O4D O9D P1 -21.9(4) 7_565 .
Mo2 O4D O9D P1 142.0(4) . .
Mo1 O4D O9D P1 -128.2(12) . .
P1 O4D O9D O14D 22.9(7) . .
O4D O4D O9D O14D 1.1(10) 7_565 .
Mo2 O4D O9D O14D 165.0(8) . .
Mo1 O4D O9D O14D -105.3(13) . .
P1 O4D O9D Mo2 -142.0(4) . .
O4D O4D O9D Mo2 -163.9(4) 7_565 .
Mo1 O4D O9D Mo2 89.8(12) . .
O4D P1 O9D O4D 20.2(4) 7_565 .
O9D P1 O9D O4D 73.1(10) 7_565 .
O13 P1 O9D O4D -104.1(5) . .
O14D P1 O9D O4D 157.9(7) . .
O14D P1 O9D O4D 139.7(6) 7_565 .
O4D P1 O9D O14D -137.7(5) 7_565 .
O4D P1 O9D O14D -157.9(7) . .
O9D P1 O9D O14D -84.7(9) 7_565 .
O13 P1 O9D O14D 98.0(5) . .
O14D P1 O9D O14D -18.2(4) 7_565 .
O4D P1 O9D Mo2 60.9(6) 7_565 .
O4D P1 O9D Mo2 40.8(5) . .
O9D P1 O9D Mo2 113.9(8) 7_565 .
O13 P1 O9D Mo2 -63.3(5) . .
O14D P1 O9D Mo2 -161.3(7) . .
O14D P1 O9D Mo2 -179.5(5) 7_565 .
O4 Mo2 O9D O4D -132.4(5) . .
O3 Mo2 O9D O4D -33.5(5) . .
O7 Mo2 O9D O4D 123.9(5) . .
O8 Mo2 O9D O4D 54.3(5) . .
O4 Mo2 O9D P1 -171.8(6) . .
O3 Mo2 O9D P1 -72.9(5) . .
O7 Mo2 O9D P1 84.5(5) . .
O4D Mo2 O9D P1 -39.4(5) . .
O8 Mo2 O9D P1 14.9(5) . .
O4 Mo2 O9D O14D 99(2) . .
O3 Mo2 O9D O14D -162(2) . .
O7 Mo2 O9D O14D -5(2) . .
O4D Mo2 O9D O14D -128(2) . .
O8 Mo2 O9D O14D -74(2) . .
O4D O9D O14D O14D -1.1(9) . 7_565
P1 O9D O14D O14D 22.4(4) . 7_565
Mo2 O9D O14D O14D 120.5(19) . 7_565
O4D O9D O14D P1 -23.5(7) . .
Mo2 O9D O14D P1 98(2) . .
O4D P1 O14D O14D -73.2(6) 7_565 7_565
O4D P1 O14D O14D -139.8(4) . 7_565
O9D P1 O14D O14D -20.1(3) 7_565 7_565
O9D P1 O14D O14D -158.1(4) . 7_565
O13 P1 O14D O14D 98.2(2) . 7_565
O4D P1 O14D O9D 84.9(7) 7_565 .
O4D P1 O14D O9D 18.3(6) . .
O9D P1 O14D O9D 137.9(7) 7_565 .
O13 P1 O14D O9D -103.7(4) . .
O14D P1 O14D O9D 158.1(4) 7_565 .
N5 Cu1 N1 C3 71.5(8) . .
N3 Cu1 N1 C3 -114.4(8) . .
O4 Cu1 N1 C3 -14.4(8) . .
N5 Cu1 N1 C1 -119.3(8) . .
N3 Cu1 N1 C1 54.8(8) . .
O4 Cu1 N1 C1 154.9(8) . .
N7 Cu1 N3 C4 66.1(7) . .
N1 Cu1 N3 C4 -119.8(7) . .
O4 Cu1 N3 C4 150.0(7) . .
N7 Cu1 N3 C6 -102.8(6) . .
N1 Cu1 N3 C6 71.4(6) . .
O4 Cu1 N3 C6 -18.8(6) . .
N7 Cu1 N5 C7 67.9(7) . .
N1 Cu1 N5 C7 -106.5(7) . .
O4 Cu1 N5 C7 -16.2(7) . .
N7 Cu1 N5 C9 -119.5(7) . .
N1 Cu1 N5 C9 66.1(7) . .
O4 Cu1 N5 C9 156.5(7) . .
N5 Cu1 N7 C10 53.9(10) . .
N3 Cu1 N7 C10 -120.4(10) . .
O4 Cu1 N7 C10 139.3(10) . .
N5 Cu1 N7 C12 -129.9(7) . .
N3 Cu1 N7 C12 55.8(7) . .
O4 Cu1 N7 C12 -44.5(7) . .
C3 N1 C1 N2 -1.0(11) . .
Cu1 N1 C1 N2 -172.1(6) . .
C2 N2 C1 N1 -1.0(13) . .
C1 N2 C2 C3 2.7(14) . .
N2 C2 C3 N1 -3.6(15) . .
C1 N1 C3 C2 2.8(13) . .
Cu1 N1 C3 C2 174.0(8) . .
C6 N3 C4 N4 0.5(9) . .
Cu1 N3 C4 N4 -169.9(5) . .
C5 N4 C4 N3 0.3(9) . .
C4 N4 C5 C6 -1.0(8) . .
N4 C5 C6 N3 1.3(9) . .
C4 N3 C6 C5 -1.1(8) . .
Cu1 N3 C6 C5 170.2(5) . .
C9 N5 C7 N6 0.7(10) . .
Cu1 N5 C7 N6 174.5(5) . .
C8 N6 C7 N5 -0.7(10) . .
C7 N6 C8 C9 0.4(10) . .
C7 N5 C9 C8 -0.5(10) . .
Cu1 N5 C9 C8 -174.4(6) . .
N6 C8 C9 N5 0.1(10) . .
C12 N7 C10 N8 1.3(14) . .
Cu1 N7 C10 N8 178.0(7) . .
C11 N8 C10 N7 -3.1(16) . .
C10 N8 C11 C12 3.5(14) . .
C10 N7 C12 C11 1.0(12) . .
Cu1 N7 C12 C11 -176.1(6) . .
N8 C11 C12 N7 -2.8(13) . .
C15 N9 C13 N10 0.000(5) . .
C14 N10 C13 N9 0.000(5) . .
C13 N10 C14 C15 0.000(6) . .
N10 C14 C15 N9 0.000(7) . .
C13 N9 C15 C14 0.000(6) . .
